data_4114593
loop_
_publ_author_name
'Hiroyuki Nishikawa'
'Takanobu Morimoto'
'Takeshi Kodama'
'Isao Ikemoto'
'Koichi Kikuchi'
'Jun-ichi Yamada'
'Harukazu Yoshino'
'Keizo Murata'

_publ_contact_author_address
;
Department of Chemistry, Faculty of Science, Tokyo Metroplitan University, 
Hachioji, Tokyo 192-0397, Japan  
;
_publ_contact_author_email hiron@comp.metro-u.ac.jp
_publ_contact_author_fax 81-426-77-2525
_publ_contact_author_name 'Hiroyuki Nishikawa'
_publ_contact_author_phone 81-426-77-2530
_publ_section_title
;
 New Organic Superconductors Consisting of an Unprecedented \p-Electron
 Donor
;
_journal_name_full 'Journal of the American Chemical Society'
_journal_page_first 730
_journal_page_last 731
_journal_paper_doi 10.1021/ja011114t
_journal_volume 124
_journal_year 2002
_chemical_formula_sum 'C20 H20 F6 O4 P S12'
_chemical_formula_weight 854.05
_space_group_IT_number 2
_symmetry_cell_setting triclinic
_symmetry_space_group_name_Hall '-P 1'
_symmetry_space_group_name_H-M 'P -1'
_atom_sites_solution_hydrogens geom
_atom_sites_solution_primary direct
_atom_sites_solution_secondary difmap
_audit_creation_method SHELXL-97
_cell_angle_alpha 101.222(3)
_cell_angle_beta 98.469(3)
_cell_angle_gamma 107.271(3)
_cell_formula_units_Z 1
_cell_length_a 5.7808(10)
_cell_length_b 9.2199(16)
_cell_length_c 15.784(3)
_cell_measurement_reflns_used 741
_cell_measurement_temperature 293(2)
_cell_measurement_theta_max 23.24
_cell_measurement_theta_min 2.39
_cell_volume 768.9(2)
_computing_cell_refinement 'Bruker SMART'
_computing_data_collection 'Bruker SMART'
_computing_data_reduction 'Bruker SHELXTL'
_computing_molecular_graphics 'Bruker SHELXTL'
_computing_publication_material 'Bruker SHELXTL'
_computing_structure_refinement 'SHELXL-97 (Sheldrick, 1997)'
_computing_structure_solution 'SHELXS-97 (Sheldrick, 1990)'
_diffrn_ambient_temperature 293(2)
_diffrn_detector_area_resol_mean 8.366
_diffrn_measured_fraction_theta_full 0.996
_diffrn_measured_fraction_theta_max 0.996
_diffrn_measurement_device_type 'CCD area detector'
_diffrn_measurement_method 'phi and omega scans'
_diffrn_radiation_monochromator graphite
_diffrn_radiation_source 'fine-focus sealed tube'
_diffrn_radiation_type MoK\a
_diffrn_radiation_wavelength 0.71073
_diffrn_reflns_av_R_equivalents 0.0104
_diffrn_reflns_av_sigmaI/netI 0.0193
_diffrn_reflns_limit_h_max 5
_diffrn_reflns_limit_h_min -6
_diffrn_reflns_limit_k_max 10
_diffrn_reflns_limit_k_min -10
_diffrn_reflns_limit_l_max 17
_diffrn_reflns_limit_l_min -14
_diffrn_reflns_number 3531
_diffrn_reflns_theta_full 23.28
_diffrn_reflns_theta_max 23.28
_diffrn_reflns_theta_min 1.35
_diffrn_standards_decay_% 0.02
_diffrn_standards_number 74
_exptl_absorpt_coefficient_mu 0.97
_exptl_absorpt_correction_T_max 1.00
_exptl_absorpt_correction_T_min 0.85
_exptl_absorpt_correction_type empirical
_exptl_absorpt_process_details SADABS
_exptl_crystal_colour Black
_exptl_crystal_density_diffrn 1.845
_exptl_crystal_description Plate
_exptl_crystal_F_000 433
_exptl_crystal_size_max .1
_exptl_crystal_size_mid .3
_exptl_crystal_size_min .4
_refine_diff_density_max 0.424
_refine_diff_density_min -0.305
_refine_diff_density_rms 0.087
_refine_ls_extinction_coef 0.000(2)
_refine_ls_extinction_expression Fc^*^=kFc[1+0.001xFc^2^\l^3^/sin(2\q)]^-1/4^
_refine_ls_extinction_method SHELXL
_refine_ls_goodness_of_fit_ref 1.111
_refine_ls_hydrogen_treatment mixed
_refine_ls_matrix_type full
_refine_ls_number_parameters 197
_refine_ls_number_reflns 2217
_refine_ls_number_restraints 0
_refine_ls_restrained_S_all 1.111
_refine_ls_R_factor_all 0.0425
_refine_ls_R_factor_gt 0.0379
_refine_ls_shift/su_max 0.274
_refine_ls_shift/su_mean 0.001
_refine_ls_structure_factor_coef Fsqd
_refine_ls_weighting_details 'calc w=1/[\s^2^(Fo^2^)+(0.0756P)^2^+0.4176P] where P=(Fo^2^+2Fc^2^)/3'
_refine_ls_weighting_scheme calc
_refine_ls_wR_factor_gt 0.1120
_refine_ls_wR_factor_ref 0.1239
_reflns_number_gt 1996
_reflns_number_total 2217
_reflns_threshold_expression >2sigma(I)
_cod_data_source_file ja011114t_2.cif
_cod_data_source_block (DODHT)2PF6
_cod_original_formula_sum 'C20 H20 S12 O4 P1 F6'
_cod_database_code 4114593

loop_
_symmetry_equiv_pos_as_xyz
'x, y, z'
'-x, -y, -z'

loop_
_atom_site_label
_atom_site_type_symbol
_atom_site_fract_x
_atom_site_fract_y
_atom_site_fract_z
_atom_site_U_iso_or_equiv
_atom_site_adp_type
_atom_site_occupancy
_atom_site_symmetry_multiplicity
_atom_site_calc_flag
_atom_site_refinement_flags
S1 S 0.75218(19) 1.00840(11) 1.13700(7) 0.0556(3) Uani 1 1 d .
S2 S 0.26725(18) 0.78908(12) 1.13781(6) 0.0527(3) Uani 1 1 d .
S3 S 0.74980(16) 0.79588(11) 0.95057(5) 0.0442(3) Uani 1 1 d .
S4 S 0.25773(15) 0.58027(10) 0.94674(5) 0.0421(3) Uani 1 1 d .
S5 S 0.80633(15) 0.61386(11) 0.78481(5) 0.0433(3) Uani 1 1 d .
S6 S 0.22822(17) 0.36591(10) 0.77424(6) 0.0456(3) Uani 1 1 d .
O1 O 0.6523(4) 0.5324(3) 0.61047(14) 0.0460(6) Uani 1 1 d .
O2 O 0.2401(4) 0.5656(3) 0.67590(14) 0.0464(6) Uani 1 1 d .
C1 C 0.6502(9) 1.0410(5) 1.2374(3) 0.0699(13) Uani 1 1 d .
H1A H 0.7492 1.0111 1.2816 0.084 Uiso 1 1 calc R
H1B H 0.6782 1.1522 1.2584 0.084 Uiso 1 1 calc R
C2 C 0.3945(10) 0.9560(6) 1.2291(3) 0.0908(18) Uani 1 1 d .
H2A H 0.3002 1.0262 1.2237 0.109 Uiso 1 1 calc R
H2B H 0.3748 0.9224 1.2829 0.109 Uiso 1 1 calc R
C3 C 0.5088(6) 0.8362(4) 1.0846(2) 0.0363(8) Uani 1 1 d .
C4 C 0.5075(6) 0.7464(4) 1.0046(2) 0.0346(7) Uani 1 1 d .
C5 C 0.6228(6) 0.6321(4) 0.8608(2) 0.0344(7) Uani 1 1 d .
C6 C 0.3954(6) 0.5325(4) 0.8596(2) 0.0350(8) Uani 1 1 d .
C7 C 0.5923(6) 0.4735(4) 0.6820(2) 0.0375(8) Uani 1 1 d .
H6 H 0.6265 0.3745 0.6760 0.045 Uiso 1 1 calc R
C8 C 0.3168(6) 0.4372(4) 0.6817(2) 0.0373(8) Uani 1 1 d .
H4 H 0.2251 0.3534 0.6283 0.045 Uiso 1 1 calc R
C9 C 0.5588(8) 0.6581(5) 0.6000(2) 0.0572(11) Uani 1 1 d .
H9A H 0.5920 0.6876 0.5462 0.069 Uiso 1 1 calc R
H9B H 0.6440 0.7490 0.6495 0.069 Uiso 1 1 calc R
C10 C 0.2904(9) 0.6100(5) 0.5959(2) 0.0582(11) Uani 1 1 d .
H10A H 0.2311 0.6960 0.5894 0.070 Uiso 1 1 calc R
H10B H 0.2038 0.5219 0.5451 0.070 Uiso 1 1 calc R
P1 P 0.0000 1.0000 0.5000 0.0604(5) Uani 1 2 d S
F1 F 0.0738(7) 0.9677(4) 0.4077(2) 0.1132(12) Uani 1 1 d .
F2 F 0.0375(6) 0.8451(3) 0.5151(2) 0.1088(11) Uani 1 1 d .
F3 F 0.2795(5) 1.0983(3) 0.5468(2) 0.0978(10) Uani 1 1 d .

loop_
_atom_site_aniso_label
_atom_site_aniso_U_11
_atom_site_aniso_U_22
_atom_site_aniso_U_33
_atom_site_aniso_U_23
_atom_site_aniso_U_13
_atom_site_aniso_U_12
S1 0.0500(6) 0.0503(6) 0.0466(6) -0.0072(5) 0.0201(5) -0.0040(5)
S2 0.0423(6) 0.0606(6) 0.0430(6) -0.0011(4) 0.0198(4) 0.0037(5)
S3 0.0357(5) 0.0508(6) 0.0319(5) -0.0018(4) 0.0119(4) -0.0004(4)
S4 0.0345(5) 0.0480(6) 0.0332(5) 0.0002(4) 0.0119(4) 0.0027(4)
S5 0.0310(5) 0.0605(6) 0.0298(5) 0.0005(4) 0.0083(4) 0.0091(4)
S6 0.0465(6) 0.0382(5) 0.0402(5) -0.0005(4) 0.0147(4) 0.0013(4)
O1 0.0491(15) 0.0541(15) 0.0300(13) 0.0028(11) 0.0138(11) 0.0128(12)
O2 0.0507(15) 0.0598(15) 0.0332(13) 0.0036(11) 0.0067(11) 0.0313(13)
C1 0.072(3) 0.067(3) 0.047(2) -0.014(2) 0.024(2) 0.001(2)
C2 0.078(3) 0.095(4) 0.063(3) -0.026(3) 0.040(3) -0.007(3)
C3 0.0345(18) 0.0393(18) 0.0319(18) 0.0065(14) 0.0105(14) 0.0078(15)
C4 0.0306(17) 0.0390(18) 0.0293(17) 0.0056(14) 0.0083(13) 0.0055(14)
C5 0.0338(18) 0.0434(18) 0.0262(16) 0.0071(14) 0.0069(13) 0.0141(15)
C6 0.0335(18) 0.0389(18) 0.0287(17) 0.0038(14) 0.0078(14) 0.0092(15)
C7 0.0374(19) 0.0395(18) 0.0316(18) -0.0005(14) 0.0080(14) 0.0130(15)
C8 0.0366(18) 0.0395(18) 0.0290(17) -0.0038(14) 0.0058(14) 0.0116(15)
C9 0.080(3) 0.053(2) 0.032(2) 0.0079(17) 0.0112(19) 0.014(2)
C10 0.084(3) 0.069(3) 0.031(2) 0.0102(18) 0.0066(19) 0.043(2)
P1 0.0770(11) 0.0425(8) 0.0520(9) 0.0115(7) 0.0026(8) 0.0116(7)
F1 0.130(3) 0.118(3) 0.075(2) 0.0100(18) 0.0366(19) 0.018(2)
F2 0.125(3) 0.0646(17) 0.133(3) 0.0349(18) -0.003(2) 0.0338(18)
F3 0.078(2) 0.0783(19) 0.108(2) 0.0054(16) -0.0073(17) 0.0083(15)

loop_
_atom_type_symbol
_atom_type_description
_atom_type_scat_dispersion_real
_atom_type_scat_dispersion_imag
_atom_type_scat_source
S S 0.1246 0.1234 'International Tables Vol C Tables 4.2.6.8 and 6.1.1.4'
O O 0.0106 0.0060 'International Tables Vol C Tables 4.2.6.8 and 6.1.1.4'
C C 0.0033 0.0016 'International Tables Vol C Tables 4.2.6.8 and 6.1.1.4'
H H 0.0000 0.0000 'International Tables Vol C Tables 4.2.6.8 and 6.1.1.4'
P P 0.1023 0.0942 'International Tables Vol C Tables 4.2.6.8 and 6.1.1.4'
F F 0.0171 0.0103 'International Tables Vol C Tables 4.2.6.8 and 6.1.1.4'

loop_
_geom_angle_atom_site_label_1
_geom_angle_atom_site_label_2
_geom_angle_atom_site_label_3
_geom_angle
_geom_angle_site_symmetry_1
_geom_angle_site_symmetry_3
C3 S1 C1 95.91(18) . .
C3 S2 C2 96.07(19) . .
C4 S3 C5 95.55(15) . .
C6 S4 C4 95.33(15) . .
C5 S5 C7 105.77(15) . .
C6 S6 C8 99.48(15) . .
C7 O1 C9 113.1(3) . .
C8 O2 C10 108.6(2) . .
C2 C1 S1 113.4(3) . .
C1 C2 S2 114.6(3) . .
C4 C3 S2 122.5(3) . .
C4 C3 S1 121.4(3) . .
S2 C3 S1 116.08(19) . .
C3 C4 S4 122.6(3) . .
C3 C4 S3 122.3(3) . .
S4 C4 S3 115.01(18) . .
C6 C5 S5 127.7(3) . .
C6 C5 S3 116.5(2) . .
S5 C5 S3 115.69(19) . .
C5 C6 S4 117.3(2) . .
C5 C6 S6 124.3(3) . .
S4 C6 S6 118.25(19) . .
O1 C7 C8 111.4(3) . .
O1 C7 S5 107.9(2) . .
C8 C7 S5 114.7(2) . .
O2 C8 C7 112.0(3) . .
O2 C8 S6 109.9(2) . .
C7 C8 S6 113.8(2) . .
O1 C9 C10 110.9(3) . .
O2 C10 C9 109.7(3) . .
F2 P1 F2 180.0(3) 2_576 .
F2 P1 F1 89.8(2) 2_576 2_576
F2 P1 F1 90.2(2) . 2_576
F2 P1 F1 90.2(2) 2_576 .
F2 P1 F1 89.8(2) . .
F1 P1 F1 180.000(2) 2_576 .
F2 P1 F3 88.67(17) 2_576 .
F2 P1 F3 91.33(17) . .
F1 P1 F3 89.33(19) 2_576 .
F1 P1 F3 90.67(19) . .
F2 P1 F3 91.33(17) 2_576 2_576
F2 P1 F3 88.67(17) . 2_576
F1 P1 F3 90.67(19) 2_576 2_576
F1 P1 F3 89.33(19) . 2_576
F3 P1 F3 180.00(14) . 2_576

loop_
_geom_bond_atom_site_label_1
_geom_bond_atom_site_label_2
_geom_bond_distance
_geom_bond_site_symmetry_2
S1 C3 1.733(3) .
S1 C1 1.774(4) .
S2 C3 1.724(3) .
S2 C2 1.771(5) .
S3 C4 1.738(3) .
S3 C5 1.740(3) .
S4 C6 1.736(3) .
S4 C4 1.737(3) .
S5 C5 1.731(3) .
S5 C7 1.865(3) .
S6 C6 1.743(3) .
S6 C8 1.795(3) .
O1 C7 1.390(4) .
O1 C9 1.443(5) .
O2 C8 1.396(4) .
O2 C10 1.443(4) .
C1 C2 1.425(6) .
C3 C4 1.366(5) .
C5 C6 1.356(5) .
C7 C8 1.526(5) .
C9 C10 1.469(6) .
P1 F2 1.564(3) 2_576
P1 F2 1.564(3) .
P1 F1 1.576(3) 2_576
P1 F1 1.576(3) .
P1 F3 1.580(3) .
P1 F3 1.580(3) 2_576
